data_7204213
loop_
_publ_author_name
'Filarowski, Aleksander'
'Koll, Aleksander'
'Glowiak, Tadeusz'

_publ_section_title
;
 Low barrier hydrogen bonds in sterically modified Schiff bases
;
_journal_issue 4
_journal_name_full 'Journal of the Chemical Society, Perkin Transactions 2'
_journal_page_first 835
_journal_paper_doi 10.1039/b106145n
_journal_year 2002
_chemical_formula_sum 'C11 H14 Cl N O'
_chemical_formula_weight 211.68
_chemical_name_systematic
;
?
;
_space_group_IT_number 2
_symmetry_cell_setting triclinic
_symmetry_space_group_name_Hall '-P 1'
_symmetry_space_group_name_H-M 'P -1'
_atom_sites_solution_hydrogens geom
_atom_sites_solution_primary direct
_atom_sites_solution_secondary difmap
_audit_creation_method SHELXL-97
_cell_angle_alpha 79.12(3)
_cell_angle_beta 83.75(3)
_cell_angle_gamma 76.06(3)
_cell_formula_units_Z 2
_cell_length_a 6.9530(10)
_cell_length_b 7.594(2)
_cell_length_c 11.013(2)
_cell_measurement_reflns_used 25
_cell_measurement_temperature 293(2)
_cell_measurement_theta_max 24.3
_cell_measurement_theta_min 13.4
_cell_volume 553.0(2)
_computing_cell_refinement 'Kuma KM4 software 1987'
_computing_data_collection 'Kuma KM4 software 1987'
_computing_data_reduction 'Kuma KM4 software 1987'
_computing_structure_refinement 'SHELXL-97 (Sheldrick, 1997)'
_computing_structure_solution 'SHELXS-97 (Sheldrick, 1990)'
_diffrn_ambient_temperature 293(2)
_diffrn_measured_fraction_theta_full 0.931
_diffrn_measured_fraction_theta_max 0.931
_diffrn_measurement_device 'Kuma KM4 automatic diffractometer'
_diffrn_measurement_method 'profile data from omega/2theta scans'
_diffrn_radiation_monochromator graphite
_diffrn_radiation_source 'fine-focus sealed tube'
_diffrn_radiation_type CuK\a
_diffrn_radiation_wavelength 1.54180
_diffrn_reflns_av_R_equivalents 0.0394
_diffrn_reflns_av_sigmaI/netI 0.0416
_diffrn_reflns_limit_h_max 8
_diffrn_reflns_limit_h_min -8
_diffrn_reflns_limit_k_max 8
_diffrn_reflns_limit_k_min -8
_diffrn_reflns_limit_l_max 14
_diffrn_reflns_limit_l_min -14
_diffrn_reflns_number 4528
_diffrn_reflns_theta_full 80.94
_diffrn_reflns_theta_max 80.94
_diffrn_reflns_theta_min 4.10
_exptl_absorpt_coefficient_mu 2.790
_exptl_crystal_density_diffrn 1.271
_exptl_crystal_density_method 'not measured'
_exptl_crystal_F_000 224
_exptl_crystal_size_max 0.25
_exptl_crystal_size_mid 0.20
_exptl_crystal_size_min 0.20
_refine_diff_density_max 0.456
_refine_diff_density_min -0.320
_refine_diff_density_rms 0.057
_refine_ls_extinction_coef 0.079(6)
_refine_ls_extinction_expression Fc^*^=kFc[1+0.001xFc^2^\l^3^/sin(2\q)]^-1/4^
_refine_ls_extinction_method SHELXL
_refine_ls_goodness_of_fit_ref 1.060
_refine_ls_hydrogen_treatment mixed
_refine_ls_matrix_type full
_refine_ls_number_parameters 184
_refine_ls_number_reflns 2266
_refine_ls_number_restraints 0
_refine_ls_restrained_S_all 1.060
_refine_ls_R_factor_all 0.0553
_refine_ls_R_factor_gt 0.0498
_refine_ls_shift/su_max 0.001
_refine_ls_shift/su_mean 0.000
_refine_ls_structure_factor_coef Fsqd
_refine_ls_weighting_details 'w=1/[\s^2^(Fo^2^)+(0.0871P)^2^+0.0331P] where P=(Fo^2^+2Fc^2^)/3'
_refine_ls_weighting_scheme calc
_refine_ls_wR_factor_gt 0.1276
_refine_ls_wR_factor_ref 0.1328
_reflns_number_gt 1942
_reflns_number_total 2266
_reflns_threshold_expression >2sigma(I)
_cod_data_source_file b106145n.txt
_cod_data_source_block tium12
_cod_depositor_comments
;
The following automatic conversions were performed:

'_refine_ls_weighting_scheme' value 'calc
w=1/[\s^2^(Fo^2^)+(0.0871P)^2^+0.0331P] where P=(Fo^2^+2Fc^2^)/3' was
changed to 'calc'. New tag '_refine_ls_weighting_details' was
created. The value of the new tag was set to
'w=1/[\s^2^(Fo^2^)+(0.0871P)^2^+0.0331P] where P=(Fo^2^+2Fc^2^)/3'.

Automatic conversion script
Id: cif_fix_values 3143 2015-03-26 13:38:13Z robertas 
;
_cod_original_cell_volume 553.00(19)
_cod_original_sg_symbol_H-M P-1
_cod_database_code 7204213

loop_
_symmetry_equiv_pos_as_xyz
'x, y, z'
'-x, -y, -z'

loop_
_atom_site_label
_atom_site_type_symbol
_atom_site_fract_x
_atom_site_fract_y
_atom_site_fract_z
_atom_site_U_iso_or_equiv
_atom_site_adp_type
_atom_site_occupancy
_atom_site_calc_flag
_atom_site_refinement_flags
_atom_site_disorder_assembly
_atom_site_disorder_group
Cl1 Cl 0.15140(6) 0.56188(7) 0.13421(4) 0.0714(2) Uani 1 d . . .
O1 O 0.82063(16) 0.2480(2) 0.44558(13) 0.0728(4) Uani 1 d . . .
N1 N 0.58644(19) 0.1536(2) 0.61918(12) 0.0555(3) Uani 1 d . . .
C1 C 0.6659(2) 0.3138(3) 0.37816(15) 0.0556(4) Uani 1 d . . .
C2 C 0.46819(19) 0.3080(2) 0.42739(13) 0.0484(3) Uani 1 d . . .
C3 C 0.3116(2) 0.3860(2) 0.35022(13) 0.0509(4) Uani 1 d . . .
C4 C 0.3473(2) 0.4640(3) 0.22980(14) 0.0547(4) Uani 1 d . . .
C5 C 0.5404(3) 0.4666(3) 0.18031(15) 0.0615(4) Uani 1 d . . .
C6 C 0.6952(2) 0.3915(3) 0.25399(16) 0.0657(5) Uani 1 d . . .
C7 C 0.4336(2) 0.2219(2) 0.55576(13) 0.0500(4) Uani 1 d . . .
C8 C 0.2268(2) 0.2133(4) 0.60837(17) 0.0661(5) Uani 1 d . . .
C9 C 0.5779(3) 0.0634(3) 0.74837(15) 0.0590(4) Uani 1 d . . .
C10 C 0.7853(3) -0.0069(3) 0.7924(2) 0.0712(5) Uani 1 d . . .
C11 C 0.7836(5) -0.0838(5) 0.9296(3) 0.0955(8) Uani 1 d . . .
H1 H 0.758(5) 0.205(5) 0.531(4) 0.131(11) Uiso 1 d . . .
H2 H 0.172(3) 0.385(3) 0.378(2) 0.077(7) Uiso 1 d . . .
H3 H 0.573(3) 0.512(4) 0.104(2) 0.077(6) Uiso 1 d . . .
H4 H 0.834(4) 0.387(4) 0.222(2) 0.087(7) Uiso 1 d . . .
H5 H 0.168(5) 0.163(6) 0.573(3) 0.135(13) Uiso 1 d . . .
H6 H 0.144(4) 0.338(5) 0.595(3) 0.101(9) Uiso 1 d . . .
H7 H 0.224(4) 0.165(5) 0.691(3) 0.108(9) Uiso 1 d . . .
H8 H 0.507(3) 0.153(3) 0.7955(19) 0.066(6) Uiso 1 d . . .
H9 H 0.514(3) -0.042(3) 0.7642(19) 0.060(5) Uiso 1 d . . .
H10 H 0.857(3) 0.089(4) 0.766(2) 0.079(7) Uiso 1 d . . .
H11 H 0.858(4) -0.105(4) 0.743(3) 0.096(8) Uiso 1 d . . .
H12 H 0.914(6) -0.126(6) 0.963(4) 0.146(13) Uiso 1 d . . .
H13 H 0.705(5) -0.169(5) 0.951(3) 0.107(10) Uiso 1 d . . .
H14 H 0.719(4) 0.013(4) 0.969(3) 0.091(8) Uiso 1 d . . .

loop_
_atom_site_aniso_label
_atom_site_aniso_U_11
_atom_site_aniso_U_22
_atom_site_aniso_U_33
_atom_site_aniso_U_23
_atom_site_aniso_U_13
_atom_site_aniso_U_12
Cl1 0.0619(3) 0.0868(4) 0.0587(3) 0.0061(2) -0.01130(17) -0.0143(2)
O1 0.0419(5) 0.1095(11) 0.0642(7) -0.0036(7) -0.0035(5) -0.0205(6)
N1 0.0498(6) 0.0641(9) 0.0505(7) -0.0046(6) -0.0042(5) -0.0123(5)
C1 0.0422(7) 0.0710(11) 0.0557(8) -0.0117(7) 0.0004(5) -0.0176(6)
C2 0.0417(6) 0.0568(9) 0.0476(7) -0.0099(6) 0.0014(5) -0.0139(5)
C3 0.0427(6) 0.0590(9) 0.0497(7) -0.0075(6) 0.0011(5) -0.0121(6)
C4 0.0511(7) 0.0642(10) 0.0497(7) -0.0075(6) -0.0021(5) -0.0167(6)
C5 0.0612(9) 0.0777(12) 0.0479(8) -0.0053(7) 0.0057(6) -0.0281(8)
C6 0.0495(8) 0.0919(14) 0.0577(9) -0.0096(8) 0.0085(6) -0.0272(8)
C7 0.0446(7) 0.0560(9) 0.0497(7) -0.0106(6) 0.0014(5) -0.0126(5)
C8 0.0466(8) 0.0944(15) 0.0537(9) -0.0028(8) 0.0029(6) -0.0190(8)
C9 0.0615(9) 0.0621(11) 0.0508(8) -0.0044(7) -0.0052(6) -0.0125(7)
C10 0.0687(10) 0.0760(14) 0.0678(10) -0.0057(9) -0.0186(8) -0.0131(9)
C11 0.1089(19) 0.098(2) 0.0742(14) 0.0078(13) -0.0370(13) -0.0172(17)

loop_
_atom_type_symbol
_atom_type_description
_atom_type_scat_dispersion_real
_atom_type_scat_dispersion_imag
_atom_type_scat_source
C C 0.0181 0.0091 'International Tables Vol C Tables 4.2.6.8 and 6.1.1.4'
H H 0.0000 0.0000 'International Tables Vol C Tables 4.2.6.8 and 6.1.1.4'
N N 0.0311 0.0180 'International Tables Vol C Tables 4.2.6.8 and 6.1.1.4'
O O 0.0492 0.0322 'International Tables Vol C Tables 4.2.6.8 and 6.1.1.4'
Cl Cl 0.3639 0.7018 'International Tables Vol C Tables 4.2.6.8 and 6.1.1.4'

loop_
_geom_angle_atom_site_label_1
_geom_angle_atom_site_label_2
_geom_angle_atom_site_label_3
_geom_angle
_geom_angle_site_symmetry_1
_geom_angle_site_symmetry_3
_geom_angle_publ_flag
C1 O1 H1 103.0(19) . . ?
C7 N1 C9 124.04(13) . . ?
O1 C1 C6 119.08(14) . . ?
O1 C1 C2 122.29(15) . . ?
C6 C1 C2 118.62(14) . . ?
C3 C2 C1 118.53(14) . . ?
C3 C2 C7 121.59(12) . . ?
C1 C2 C7 119.88(13) . . ?
C4 C3 C2 120.73(13) . . ?
C4 C3 H2 116.7(13) . . ?
C2 C3 H2 122.6(13) . . ?
C3 C4 C5 121.05(15) . . ?
C3 C4 Cl1 120.52(12) . . ?
C5 C4 Cl1 118.43(13) . . ?
C6 C5 C4 119.18(15) . . ?
C6 C5 H3 115.6(15) . . ?
C4 C5 H3 125.3(15) . . ?
C5 C6 C1 121.86(14) . . ?
C5 C6 H4 122.0(16) . . ?
C1 C6 H4 116.2(16) . . ?
N1 C7 C2 117.08(13) . . ?
N1 C7 C8 122.46(14) . . ?
C2 C7 C8 120.45(13) . . ?
C7 C8 H5 116(2) . . ?
C7 C8 H6 108.1(18) . . ?
H5 C8 H6 100(3) . . ?
C7 C8 H7 111.7(18) . . ?
H5 C8 H7 110(3) . . ?
H6 C8 H7 110(2) . . ?
N1 C9 C10 109.99(15) . . ?
N1 C9 H8 107.4(14) . . ?
C10 C9 H8 108.8(13) . . ?
N1 C9 H9 114.6(12) . . ?
C10 C9 H9 107.1(12) . . ?
H8 C9 H9 108.9(17) . . ?
C9 C10 C11 112.0(2) . . ?
C9 C10 H10 108.2(14) . . ?
C11 C10 H10 115.0(15) . . ?
C9 C10 H11 107.6(16) . . ?
C11 C10 H11 110.4(17) . . ?
H10 C10 H11 103(2) . . ?
C10 C11 H12 115(3) . . ?
C10 C11 H13 112(2) . . ?
H12 C11 H13 113(3) . . ?
C10 C11 H14 105.6(18) . . ?
H12 C11 H14 106(3) . . ?
H13 C11 H14 104(3) . . ?

loop_
_geom_bond_atom_site_label_1
_geom_bond_atom_site_label_2
_geom_bond_distance
_geom_bond_site_symmetry_2
_geom_bond_publ_flag
Cl1 C4 1.7451(17) . ?
O1 C1 1.317(2) . ?
O1 H1 1.02(4) . ?
N1 C7 1.283(2) . ?
N1 C9 1.459(2) . ?
C1 C6 1.397(2) . ?
C1 C2 1.4292(19) . ?
C2 C3 1.399(2) . ?
C2 C7 1.462(2) . ?
C3 C4 1.369(2) . ?
C3 H2 0.99(2) . ?
C4 C5 1.396(2) . ?
C5 C6 1.364(3) . ?
C5 H3 0.87(3) . ?
C6 H4 0.98(3) . ?
C7 C8 1.502(2) . ?
C8 H5 0.80(4) . ?
C8 H6 0.98(3) . ?
C8 H7 0.92(3) . ?
C9 C10 1.512(2) . ?
C9 H8 0.94(2) . ?
C9 H9 0.99(2) . ?
C10 C11 1.513(3) . ?
C10 H10 0.96(3) . ?
C10 H11 1.01(3) . ?
C11 H12 0.97(4) . ?
C11 H13 0.93(4) . ?
C11 H14 0.92(3) . ?

loop_
_geom_hbond_atom_site_label_D
_geom_hbond_atom_site_label_H
_geom_hbond_atom_site_label_A
_geom_hbond_distance_DH
_geom_hbond_distance_HA
_geom_hbond_distance_DA
_geom_hbond_angle_DHA
_geom_hbond_site_symmetry_A
O1 H1 N1 1.02(4) 1.53(4) 2.4874(19) 153(3) .

loop_
_geom_torsion_atom_site_label_1
_geom_torsion_atom_site_label_2
_geom_torsion_atom_site_label_3
_geom_torsion_atom_site_label_4
_geom_torsion
_geom_torsion_site_symmetry_1
_geom_torsion_site_symmetry_2
_geom_torsion_site_symmetry_3
_geom_torsion_site_symmetry_4
_geom_torsion_publ_flag
O1 C1 C2 C3 178.16(17) . . . . ?
C6 C1 C2 C3 -2.0(3) . . . . ?
O1 C1 C2 C7 -1.9(3) . . . . ?
C6 C1 C2 C7 177.92(16) . . . . ?
C1 C2 C3 C4 0.8(2) . . . . ?
C7 C2 C3 C4 -179.19(15) . . . . ?
C2 C3 C4 C5 0.6(3) . . . . ?
C2 C3 C4 Cl1 -179.72(13) . . . . ?
C3 C4 C5 C6 -0.6(3) . . . . ?
Cl1 C4 C5 C6 179.66(16) . . . . ?
C4 C5 C6 C1 -0.7(3) . . . . ?
O1 C1 C6 C5 -178.15(19) . . . . ?
C2 C1 C6 C5 2.0(3) . . . . ?
C9 N1 C7 C2 179.83(15) . . . . ?
C9 N1 C7 C8 -1.0(3) . . . . ?
C3 C2 C7 N1 179.76(15) . . . . ?
C1 C2 C7 N1 -0.2(2) . . . . ?
C3 C2 C7 C8 0.5(3) . . . . ?
C1 C2 C7 C8 -179.42(17) . . . . ?
C7 N1 C9 C10 177.84(17) . . . . ?
N1 C9 C10 C11 174.0(2) . . . . ?

loop_
_cod_related_entry_id
_cod_related_entry_database
_cod_related_entry_code
1 ChemSpider 21189767
